data_4332579
loop_
_publ_author_name
'Rood, Jeffrey A.'
'Noll, Bruce C.'
'Henderson, Kenneth W.'

_publ_section_title
;
 Synthesis, Structural Characterization, Gas Sorption and Guest-Exchange
 Studies of the Lightweight, Porous Metal&#x2212;Organic Framework
 \a-[Mg3(O2CH)6]
;
_journal_issue 14
_journal_name_full 'Inorganic Chemistry'
_journal_page_first 5521
_journal_page_last 5528
_journal_paper_doi 10.1021/ic060543v
_journal_volume 45
_journal_year 2006
_chemical_compound_source Synthesized
_chemical_formula_moiety 'C6 H6 Mg3 O12, C3 H7 N O'
_chemical_formula_sum 'C9 H13 Mg3 N O13'
_chemical_formula_weight 416.13
_space_group_IT_number 14
_symmetry_cell_setting monoclinic
_symmetry_Int_Tables_number 14
_symmetry_space_group_name_Hall '-P 2yn'
_symmetry_space_group_name_H-M 'P 1 21/n 1'
_atom_sites_solution_hydrogens geom
_atom_sites_solution_primary direct
_atom_sites_solution_secondary difmap
_audit_creation_method SHELXL-97
_cell_angle_alpha 90.00
_cell_angle_beta 91.317(2)
_cell_angle_gamma 90.00
_cell_formula_units_Z 4
_cell_length_a 11.4007(6)
_cell_length_b 9.9047(4)
_cell_length_c 14.5357(6)
_cell_measurement_reflns_used 7650
_cell_measurement_temperature 100(2)
_cell_measurement_theta_max 45.2887
_cell_measurement_theta_min 2.7246
_cell_volume 1640.95(13)
_computing_cell_refinement 'APEX2/SAINT (Bruker, 2004)'
_computing_data_collection 'APEX2 (Bruker, 2004)'
_computing_data_reduction 'SAINT/XPREP (Bruker, 2004; Sheldrick, 2003)'
_computing_molecular_graphics 'XP (Sheldrick, 1998)'
_computing_publication_material 'XCIF (Sheldrick, 2001)/enCIFer (CCDC, 2004)'
_computing_structure_refinement 'XL (Sheldrick, 2001)'
_computing_structure_solution 'XS (Sheldrick, 2001)'
_diffrn_ambient_temperature 100(2)
_diffrn_detector_area_resol_mean 8.33
_diffrn_measured_fraction_theta_full 0.912
_diffrn_measured_fraction_theta_max 0.912
_diffrn_measurement_device_type 'Bruker x8-ApexII CCD diffractometer'
_diffrn_measurement_method '\f and \w scans'
_diffrn_radiation_monochromator graphite
_diffrn_radiation_probe x-ray
_diffrn_radiation_type MoK\a
_diffrn_radiation_wavelength 0.71073
_diffrn_reflns_av_R_equivalents 0.0353
_diffrn_reflns_av_sigmaI/netI 0.0319
_diffrn_reflns_limit_h_max 17
_diffrn_reflns_limit_h_min -17
_diffrn_reflns_limit_k_max 15
_diffrn_reflns_limit_k_min -12
_diffrn_reflns_limit_l_max 21
_diffrn_reflns_limit_l_min -21
_diffrn_reflns_number 33828
_diffrn_reflns_theta_full 33.19
_diffrn_reflns_theta_max 33.19
_diffrn_reflns_theta_min 2.25
_diffrn_source 'fine-focus sealed tube'
_diffrn_source_type 'Siemens KFFMO2K-90'
_exptl_absorpt_coefficient_mu 0.256
_exptl_absorpt_correction_T_max 0.944
_exptl_absorpt_correction_T_min 0.912
_exptl_absorpt_correction_type multi-scan
_exptl_absorpt_process_details
; Blessing, R.H. (1995) Acta Cryst. A51, 33-38.

Sheldrick, G.M. (2004) SADABS, University of G\:ottingen, Germany
;
_exptl_crystal_colour colorless
_exptl_crystal_density_diffrn 1.684
_exptl_crystal_density_method 'not measured'
_exptl_crystal_description octahedron
_exptl_crystal_F_000 856
_exptl_crystal_recrystallization_method 'From reaction at 110 \%C in DMF'
_exptl_crystal_size_max 0.377
_exptl_crystal_size_mid 0.350
_exptl_crystal_size_min 0.289
_refine_diff_density_max 0.308
_refine_diff_density_min -0.383
_refine_diff_density_rms 0.062
_refine_ls_extinction_method none
_refine_ls_goodness_of_fit_ref 1.047
_refine_ls_hydrogen_treatment constr
_refine_ls_matrix_type full
_refine_ls_number_parameters 240
_refine_ls_number_reflns 5725
_refine_ls_number_restraints 0
_refine_ls_restrained_S_all 1.047
_refine_ls_R_factor_all 0.0400
_refine_ls_R_factor_gt 0.0302
_refine_ls_shift/su_max 0.001
_refine_ls_shift/su_mean 0.000
_refine_ls_structure_factor_coef Fsqd
_refine_ls_weighting_details 'calc w=1/[\s^2^(Fo^2^)+(0.0379P)^2^+0.3532P] where P=(Fo^2^+2Fc^2^)/3'
_refine_ls_weighting_scheme calc
_refine_ls_wR_factor_gt 0.0754
_refine_ls_wR_factor_ref 0.0791
_reflns_number_gt 4746
_reflns_number_total 5725
_reflns_threshold_expression >2sigma(I)
_cod_data_source_file ic060543vsup1.cif
_cod_data_source_block jr06_0m
_cod_original_cell_volume 1640.94(13)
_cod_original_sg_symbol_H-M 'P 21/n'
_cod_database_code 4332579

loop_
_symmetry_equiv_pos_as_xyz
'x, y, z'
'-x+1/2, y+1/2, -z+1/2'
'-x, -y, -z'
'x-1/2, -y-1/2, z-1/2'

loop_
_atom_site_label
_atom_site_type_symbol
_atom_site_fract_x
_atom_site_fract_y
_atom_site_fract_z
_atom_site_U_iso_or_equiv
_atom_site_adp_type
_atom_site_occupancy
_atom_site_symmetry_multiplicity
_atom_site_calc_flag
_atom_site_refinement_flags
Mg1 Mg 0.25528(3) 0.42080(3) 0.63491(2) 0.00721(7) Uani 1 1 d .
Mg2 Mg 0.0000 0.5000 0.5000 0.00852(10) Uani 1 2 d S
Mg3 Mg 0.26127(3) 0.11237(3) 0.69041(2) 0.00791(8) Uani 1 1 d .
Mg4 Mg 0.5000 0.5000 0.5000 0.00857(10) Uani 1 2 d S
O1 O 0.13021(6) 0.50675(7) 0.71916(5) 0.00913(14) Uani 1 1 d .
O2 O -0.03790(6) 0.50310(8) 0.63741(5) 0.01280(15) Uani 1 1 d .
O3 O 0.15984(6) 0.24348(7) 0.61001(4) 0.00951(14) Uani 1 1 d .
O4 O 0.02347(6) 0.29487(7) 0.50230(5) 0.01234(14) Uani 1 1 d .
O5 O 0.40216(6) 0.35019(7) 0.56729(5) 0.00964(14) Uani 1 1 d .
O6 O 0.39568(6) 0.12971(7) 0.60196(5) 0.01169(14) Uani 1 1 d .
O7 O 0.30400(6) 0.30028(7) 0.74879(5) 0.00938(14) Uani 1 1 d .
O8 O 0.19648(6) -0.05814(7) 0.63101(5) 0.01174(14) Uani 1 1 d .
O9 O 0.18369(6) 0.52476(7) 0.52450(5) 0.00923(14) Uani 1 1 d .
O10 O 0.34834(6) 0.59558(7) 0.45953(5) 0.01296(15) Uani 1 1 d .
O11 O 0.34733(6) 0.57975(7) 0.69720(5) 0.00927(14) Uani 1 1 d .
O12 O 0.50670(6) 0.61924(7) 0.61479(5) 0.01320(15) Uani 1 1 d .
C1 C 0.01926(9) 0.51712(10) 0.70989(7) 0.01043(18) Uani 1 1 d .
H1 H -0.0224 0.5370 0.7624 0.013 Uiso 1 1 calc R
C2 C 0.07957(9) 0.21351(10) 0.55002(7) 0.01057(18) Uani 1 1 d .
H2 H 0.0623 0.1225 0.5419 0.013 Uiso 1 1 calc R
C3 C 0.43924(9) 0.22874(10) 0.56348(7) 0.01057(18) Uani 1 1 d .
H3 H 0.5052 0.2131 0.5285 0.013 Uiso 1 1 calc R
C4 C 0.18066(9) -0.17057(10) 0.66617(7) 0.01014(18) Uani 1 1 d .
H4 H 0.1554 -0.2397 0.6272 0.012 Uiso 1 1 calc R
C5 C 0.24080(9) 0.59590(10) 0.46695(7) 0.01024(18) Uani 1 1 d .
H5 H 0.1977 0.6522 0.4277 0.012 Uiso 1 1 calc R
C6 C 0.44285(9) 0.64104(10) 0.68046(7) 0.01127(18) Uani 1 1 d .
H6 H 0.4665 0.7083 0.7215 0.014 Uiso 1 1 calc R
N1S N 0.70378(9) 0.42463(11) 0.83737(7) 0.0207(2) Uani 1 1 d .
C2S C 0.79851(13) 0.33121(15) 0.85731(10) 0.0338(3) Uani 1 1 d .
H2S1 H 0.8612 0.3777 0.8891 0.051 Uiso 1 1 calc R
H2S2 H 0.8267 0.2946 0.8008 0.051 Uiso 1 1 calc R
H2S3 H 0.7705 0.2593 0.8952 0.051 Uiso 1 1 calc R
C3S C 0.60395(12) 0.37148(14) 0.78578(10) 0.0278(3) Uani 1 1 d .
H3S1 H 0.5421 0.4373 0.7842 0.042 Uiso 1 1 calc R
H3S2 H 0.5768 0.2906 0.8148 0.042 Uiso 1 1 calc R
H3S3 H 0.6267 0.3513 0.7241 0.042 Uiso 1 1 calc R
C1S C 0.70773(12) 0.55384(14) 0.86220(9) 0.0276(3) Uani 1 1 d .
H1S H 0.7735 0.5821 0.8960 0.033 Uiso 1 1 calc R
O1S O 0.63241(9) 0.63922(10) 0.84447(7) 0.0330(2) Uani 1 1 d .

loop_
_atom_site_aniso_label
_atom_site_aniso_U_11
_atom_site_aniso_U_22
_atom_site_aniso_U_33
_atom_site_aniso_U_23
_atom_site_aniso_U_13
_atom_site_aniso_U_12
Mg1 0.00719(15) 0.00678(15) 0.00767(14) 0.00028(11) 0.00019(11) 0.00009(12)
Mg2 0.0071(2) 0.0095(2) 0.0089(2) 0.00080(16) -0.00066(16) -0.00015(16)
Mg3 0.00867(16) 0.00696(16) 0.00811(15) 0.00072(11) 0.00022(12) 0.00005(12)
Mg4 0.0076(2) 0.0088(2) 0.0094(2) 0.00097(16) 0.00149(16) -0.00078(16)
O1 0.0078(3) 0.0095(3) 0.0101(3) -0.0013(2) 0.0000(2) -0.0003(2)
O2 0.0100(3) 0.0179(4) 0.0104(3) 0.0005(3) -0.0010(3) -0.0005(3)
O3 0.0094(3) 0.0087(3) 0.0104(3) 0.0003(3) -0.0013(2) -0.0007(2)
O4 0.0124(3) 0.0108(3) 0.0137(3) 0.0010(3) -0.0034(3) 0.0006(3)
O5 0.0094(3) 0.0084(3) 0.0111(3) 0.0006(3) 0.0018(2) 0.0002(3)
O6 0.0136(3) 0.0089(3) 0.0127(3) 0.0016(3) 0.0030(3) 0.0004(3)
O7 0.0107(3) 0.0084(3) 0.0090(3) -0.0002(2) -0.0005(2) -0.0005(3)
O8 0.0155(3) 0.0094(3) 0.0102(3) 0.0013(3) -0.0012(3) -0.0012(3)
O9 0.0079(3) 0.0105(3) 0.0093(3) 0.0017(3) 0.0001(2) -0.0009(3)
O10 0.0087(3) 0.0149(4) 0.0153(3) 0.0032(3) 0.0014(3) -0.0006(3)
O11 0.0085(3) 0.0088(3) 0.0105(3) -0.0003(2) 0.0009(2) -0.0008(2)
O12 0.0123(3) 0.0152(4) 0.0122(3) -0.0020(3) 0.0035(3) -0.0036(3)
C1 0.0098(4) 0.0112(4) 0.0104(4) 0.0001(3) 0.0019(3) 0.0000(3)
C2 0.0104(4) 0.0091(4) 0.0122(4) -0.0004(3) -0.0007(3) -0.0011(3)
C3 0.0095(4) 0.0110(4) 0.0113(4) 0.0002(3) 0.0021(3) 0.0009(3)
C4 0.0110(4) 0.0098(4) 0.0097(4) -0.0017(3) -0.0007(3) -0.0002(3)
C5 0.0100(4) 0.0106(4) 0.0101(4) 0.0011(3) -0.0010(3) -0.0006(3)
C6 0.0115(4) 0.0109(5) 0.0114(4) -0.0005(4) -0.0001(3) -0.0025(3)
N1S 0.0178(5) 0.0226(5) 0.0218(5) 0.0003(4) -0.0014(4) 0.0052(4)
C2S 0.0281(7) 0.0364(8) 0.0366(7) 0.0045(6) -0.0018(6) 0.0150(6)
C3S 0.0273(7) 0.0245(6) 0.0313(7) 0.0012(5) -0.0064(5) -0.0001(5)
C1S 0.0252(6) 0.0295(7) 0.0279(6) -0.0056(5) -0.0023(5) -0.0005(5)
O1S 0.0365(6) 0.0234(5) 0.0391(6) -0.0061(4) 0.0015(4) 0.0079(4)

loop_
_atom_type_symbol
_atom_type_description
_atom_type_scat_dispersion_real
_atom_type_scat_dispersion_imag
_atom_type_scat_source
C C 0.0033 0.0016 'International Tables Vol C Tables 4.2.6.8 and 6.1.1.4'
H H 0.0000 0.0000 'International Tables Vol C Tables 4.2.6.8 and 6.1.1.4'
N N 0.0061 0.0033 'International Tables Vol C Tables 4.2.6.8 and 6.1.1.4'
O O 0.0106 0.0060 'International Tables Vol C Tables 4.2.6.8 and 6.1.1.4'
Mg Mg 0.0486 0.0363 'International Tables Vol C Tables 4.2.6.8 and 6.1.1.4'

loop_
_geom_angle_atom_site_label_1
_geom_angle_atom_site_label_2
_geom_angle_atom_site_label_3
_geom_angle
_geom_angle_site_symmetry_1
_geom_angle_site_symmetry_3
O9 Mg1 O5 96.24(3) . .
O9 Mg1 O1 89.39(3) . .
O5 Mg1 O1 169.67(3) . .
O9 Mg1 O11 98.46(3) . .
O5 Mg1 O11 93.23(3) . .
O1 Mg1 O11 77.34(3) . .
O9 Mg1 O3 95.14(3) . .
O5 Mg1 O3 93.27(3) . .
O1 Mg1 O3 94.84(3) . .
O11 Mg1 O3 164.18(3) . .
O9 Mg1 O7 171.47(3) . .
O5 Mg1 O7 88.86(3) . .
O1 Mg1 O7 86.64(3) . .
O11 Mg1 O7 88.03(3) . .
O3 Mg1 O7 77.69(3) . .
O9 Mg1 Mg3 107.11(2) . 2_556
O5 Mg1 Mg3 129.84(2) . 2_556
O1 Mg1 Mg3 39.86(2) . 2_556
O11 Mg1 Mg3 40.69(2) . 2_556
O3 Mg1 Mg3 126.78(2) . 2_556
O7 Mg1 Mg3 74.33(2) . 2_556
O9 Mg1 Mg2 32.45(2) . .
O5 Mg1 Mg2 118.05(2) . .
O1 Mg1 Mg2 70.83(2) . .
O11 Mg1 Mg2 117.99(2) . .
O3 Mg1 Mg2 71.00(2) . .
O7 Mg1 Mg2 139.10(2) . .
Mg3 Mg1 Mg2 104.227(11) 2_556 .
O4 Mg2 O4 179.999(5) . 3_566
O4 Mg2 O2 91.68(3) . .
O4 Mg2 O2 88.32(3) 3_566 .
O4 Mg2 O2 88.32(3) . 3_566
O2 Mg2 O2 180.0 . 3_566
O4 Mg2 O9 89.08(3) . .
O4 Mg2 O9 90.92(3) 3_566 .
O2 Mg2 O9 93.65(3) . .
O2 Mg2 O9 86.35(3) 3_566 .
O4 Mg2 O9 90.92(3) . 3_566
O2 Mg2 O9 86.35(3) . 3_566
O9 Mg2 O9 180.0 . 3_566
O4 Mg2 Mg1 109.41(2) . 3_566
O2 Mg2 Mg1 110.18(2) . 3_566
O9 Mg2 Mg1 148.752(19) . 3_566
O4 Mg2 Mg1 70.59(2) . .
O4 Mg2 Mg1 109.41(2) 3_566 .
O2 Mg2 Mg1 69.82(2) . .
O2 Mg2 Mg1 110.18(2) 3_566 .
O9 Mg2 Mg1 31.248(19) . .
O9 Mg2 Mg1 148.752(19) 3_566 .
Mg1 Mg2 Mg1 180.000(6) 3_566 .
O8 Mg3 O6 94.23(3) . .
O8 Mg3 O1 93.21(3) . 2_546
O6 Mg3 O1 89.77(3) . 2_546
O8 Mg3 O3 95.07(3) . .
O6 Mg3 O3 90.54(3) . .
O1 Mg3 O3 171.66(3) 2_546 .
O8 Mg3 O11 89.29(3) . 2_546
O6 Mg3 O11 166.91(3) . 2_546
O3 Mg3 O11 101.73(3) . 2_546
O8 Mg3 O7 171.75(3) . .
O6 Mg3 O7 90.54(3) . .
O1 Mg3 O7 93.53(3) 2_546 .
O3 Mg3 O7 78.13(3) . .
O11 Mg3 O7 87.56(3) 2_546 .
O8 Mg3 Mg1 79.35(2) . 2_546
O6 Mg3 Mg1 128.01(2) . 2_546
O3 Mg3 Mg1 141.16(2) . 2_546
O7 Mg3 Mg1 102.94(2) . 2_546
O12 Mg4 O12 180.0 . 3_666
O12 Mg4 O10 90.98(3) . 3_666
O12 Mg4 O10 89.02(3) . .
O12 Mg4 O10 90.98(3) 3_666 .
O10 Mg4 O10 179.999(1) 3_666 .
O12 Mg4 O5 92.18(3) . .
O12 Mg4 O5 87.82(3) 3_666 .
O10 Mg4 O5 89.63(3) 3_666 .
O10 Mg4 O5 90.37(3) . .
O12 Mg4 O5 87.82(3) . 3_666
O10 Mg4 O5 89.63(3) . 3_666
O5 Mg4 O5 180.0 . 3_666
O12 Mg4 Mg1 108.02(2) . 3_666
O10 Mg4 Mg1 114.23(2) . 3_666
O5 Mg4 Mg1 147.728(19) . 3_666
C1 O1 Mg3 127.22(6) . 2_556
C1 O1 Mg1 131.51(6) . .
Mg3 O1 Mg1 99.95(3) 2_556 .
C1 O2 Mg2 135.51(7) . .
C2 O3 Mg3 127.98(6) . .
C2 O3 Mg1 132.13(6) . .
Mg3 O3 Mg1 98.43(3) . .
C2 O4 Mg2 136.32(7) . .
C3 O5 Mg1 127.42(6) . .
C3 O5 Mg4 117.60(6) . .
Mg1 O5 Mg4 114.97(3) . .
C3 O6 Mg3 132.01(7) . .
C4 O7 Mg3 128.11(6) 2_556 .
C4 O7 Mg1 131.33(6) 2_556 .
Mg3 O7 Mg1 97.49(3) . .
C4 O8 Mg3 128.85(6) . .
C5 O9 Mg1 125.79(6) . .
C5 O9 Mg2 117.78(6) . .
Mg1 O9 Mg2 116.30(3) . .
C5 O10 Mg4 144.23(7) . .
C6 O11 Mg1 134.39(7) . .
C6 O11 Mg3 126.68(6) . 2_556
Mg1 O11 Mg3 98.87(3) . 2_556
C6 O12 Mg4 136.18(7) . .
O2 C1 O1 125.83(9) . .
O2 C1 H1 117.1 . .
O1 C1 H1 117.1 . .
O4 C2 O3 125.70(9) . .
O4 C2 H2 117.2 . .
O3 C2 H2 117.2 . .
O6 C3 O5 126.15(9) . .
O6 C3 H3 116.9 . .
O5 C3 H3 116.9 . .
O8 C4 O7 125.71(9) . 2_546
O8 C4 H4 117.1 . .
O7 C4 H4 117.1 2_546 .
O10 C5 O9 125.19(9) . .
O10 C5 H5 117.4 . .
O9 C5 H5 117.4 . .
O12 C6 O11 125.91(9) . .
O12 C6 H6 117.0 . .
O11 C6 H6 117.0 . .
C1S N1S C2S 122.73(11) . .
C1S N1S C3S 120.78(11) . .
C2S N1S C3S 116.47(11) . .
N1S C2S H2S1 109.5 . .
N1S C2S H2S2 109.5 . .
H2S1 C2S H2S2 109.5 . .
N1S C2S H2S3 109.5 . .
H2S1 C2S H2S3 109.5 . .
H2S2 C2S H2S3 109.5 . .
N1S C3S H3S1 109.5 . .
N1S C3S H3S2 109.5 . .
H3S1 C3S H3S2 109.5 . .
N1S C3S H3S3 109.5 . .
H3S1 C3S H3S3 109.5 . .
H3S2 C3S H3S3 109.5 . .
O1S C1S N1S 125.90(12) . .
O1S C1S H1S 117.0 . .
N1S C1S H1S 117.0 . .

loop_
_geom_bond_atom_site_label_1
_geom_bond_atom_site_label_2
_geom_bond_distance
_geom_bond_site_symmetry_2
Mg1 O9 2.0596(7) .
Mg1 O5 2.0821(8) .
Mg1 O1 2.0828(8) .
Mg1 O11 2.0871(7) .
Mg1 O3 2.0932(8) .
Mg1 O7 2.1050(7) .
Mg1 Mg3 3.1788(5) 2_556
Mg1 Mg2 3.5594(3) .
Mg2 O4 2.0495(7) .
Mg2 O4 2.0495(7) 3_566
Mg2 O2 2.0535(7) .
Mg2 O2 2.0535(7) 3_566
Mg2 O9 2.1304(7) .
Mg2 O9 2.1304(7) 3_566
Mg2 Mg1 3.5593(3) 3_566
Mg3 O8 2.0283(8) .
Mg3 O6 2.0301(8) .
Mg3 O1 2.0684(7) 2_546
Mg3 O3 2.0801(7) .
Mg3 O11 2.0974(8) 2_546
Mg3 O7 2.0982(8) .
Mg3 Mg1 3.1788(5) 2_546
Mg4 O12 2.0443(7) .
Mg4 O12 2.0443(7) 3_666
Mg4 O10 2.0458(7) 3_666
Mg4 O10 2.0458(7) .
Mg4 O5 2.1102(7) .
Mg4 O5 2.1102(7) 3_666
Mg4 Mg1 3.5351(3) 3_666
O1 C1 1.2731(12) .
O1 Mg3 2.0684(7) 2_556
O2 C1 1.2338(12) .
O3 C2 1.2843(11) .
O4 C2 1.2325(12) .
O5 C3 1.2767(12) .
O6 C3 1.2387(12) .
O7 C4 1.2776(12) 2_556
O8 C4 1.2401(12) .
O9 C5 1.2826(12) .
O10 C5 1.2333(12) .
O11 C6 1.2751(12) .
O11 Mg3 2.0973(8) 2_556
O12 C6 1.2328(12) .
C1 H1 0.9300 .
C2 H2 0.9300 .
C3 H3 0.9300 .
C4 O7 1.2776(12) 2_546
C4 H4 0.9300 .
C5 H5 0.9300 .
C6 H6 0.9300 .
N1S C1S 1.3302(17) .
N1S C2S 1.4464(16) .
N1S C3S 1.4476(16) .
C2S H2S1 0.9600 .
C2S H2S2 0.9600 .
C2S H2S3 0.9600 .
C3S H3S1 0.9600 .
C3S H3S2 0.9600 .
C3S H3S3 0.9600 .
C1S O1S 1.2282(16) .
C1S H1S 0.9300 .
